data_2007515
loop_
_publ_author_name
'Barnes, John C.'
'Weakley, Timothy J.R.'

_publ_section_title
;
 Racemic 2-Hydroxy-2-phenylpropanamidinium Chloride and
 (<i>S</i>)-2-Hydroxy-2-phenylbutanamidinium
 (<i>R</i>)-2-Hydroxy-2-phenylethanoate
;
_journal_issue 8
_journal_name_full 'Acta Crystallographica Section C'
_journal_page_first 1170
_journal_page_last 1173
_journal_paper_doi 10.1107/S010827019800239X
_journal_volume 54
_journal_year 1998
_chemical_formula_moiety 'C10 H15 N2 O 1+ , C8 H7 O3 1-'
_chemical_formula_sum 'C18 H22 N2 O4'
_chemical_formula_weight 330.38
_chemical_name_common
;
(S)-2-hydroxy-2-phenylbutanamidinium (R)-mandelate
;
_chemical_name_systematic
;
(S)-2-Hydroxy-2-phenylbutanamidinium (R)-2-Hydroxy-2-phenylethanoate
;
_space_group_IT_number 4
_symmetry_cell_setting monoclinic
_symmetry_space_group_name_Hall 'P 2yb'
_symmetry_space_group_name_H-M 'P 1 21 1'
_audit_creation_method SHELXL-97
_cell_angle_alpha 90.00
_cell_angle_beta 109.407(11)
_cell_angle_gamma 90.00
_cell_formula_units_Z 2
_cell_length_a 7.3793(9)
_cell_length_b 12.917(4)
_cell_length_c 10.2713(13)
_cell_measurement_reflns_used 25
_cell_measurement_temperature 293(2)
_cell_measurement_theta_max 15.3
_cell_measurement_theta_min 14.1
_cell_volume 923.4(3)
_computing_cell_refinement CAD4/PC
_computing_data_collection 'CAD4/PC (Enraf-Nonius, 1993)'
_computing_data_reduction 'XCAD4 (Harms & Wolcado, 1996) '
_computing_molecular_graphics
;
PLUTON92 (Spek, 1992a) and PLATON92 (Spek, 1992b)
;
_computing_publication_material SHELXL97
_computing_structure_refinement 'SHELXL97 (Sheldrick, 1997b)'
_computing_structure_solution 'SHELXS97 (Sheldrick, 1997a)'
_diffrn_ambient_temperature 296(2)
_diffrn_measured_fraction_theta_full 1.000
_diffrn_measured_fraction_theta_max 1.000
_diffrn_measurement_device_type 'Enraf-Nonius CAD-4'
_diffrn_measurement_method \w-2\q
_diffrn_radiation_monochromator graphite
_diffrn_radiation_source 'fine-focus sealed tube'
_diffrn_radiation_type MoK\a
_diffrn_radiation_wavelength 0.71073
_diffrn_reflns_av_R_equivalents 0.012
_diffrn_reflns_av_sigmaI/netI 0.025
_diffrn_reflns_limit_h_max 8
_diffrn_reflns_limit_h_min 0
_diffrn_reflns_limit_k_max 15
_diffrn_reflns_limit_k_min -1
_diffrn_reflns_limit_l_max 11
_diffrn_reflns_limit_l_min -12
_diffrn_reflns_number 2014
_diffrn_reflns_theta_full 24.97
_diffrn_reflns_theta_max 24.97
_diffrn_reflns_theta_min 2.10
_diffrn_standards_decay_% 3
_diffrn_standards_interval_time 3600
_diffrn_standards_number 3
_exptl_absorpt_coefficient_mu 0.084
_exptl_absorpt_correction_type none
_exptl_crystal_colour colourless
_exptl_crystal_density_diffrn 1.188
_exptl_crystal_density_method 'not measured'
_exptl_crystal_description prism
_exptl_crystal_F_000 352
_exptl_crystal_size_max 0.50
_exptl_crystal_size_mid 0.41
_exptl_crystal_size_min 0.09
_refine_diff_density_max 0.121
_refine_diff_density_min -0.141
_refine_ls_abs_structure_details 'Flack (1983)'
_refine_ls_abs_structure_Flack 2.4(17)
_refine_ls_extinction_method none
_refine_ls_goodness_of_fit_ref 1.111
_refine_ls_hydrogen_treatment 'H atom treatment: mixed'
_refine_ls_matrix_type full
_refine_ls_number_parameters 208
_refine_ls_number_reflns 1865
_refine_ls_number_restraints 1
_refine_ls_restrained_S_all 1.111
_refine_ls_R_factor_all 0.059
_refine_ls_R_factor_gt 0.037
_refine_ls_shift/su_max 0.009
_refine_ls_shift/su_mean 0.001
_refine_ls_structure_factor_coef Fsqd
_refine_ls_weighting_details 'w = 1/[\s^2^(Fo^2^)+(0.0590P)^2^+0.0456P] where P=(Fo^2^+2Fc^2^)/3'
_refine_ls_weighting_scheme calc
_refine_ls_wR_factor_ref 0.107
_reflns_number_gt 1487
_reflns_number_total 1865
_reflns_threshold_expression I>2\s(I)
_cod_data_source_file fg1392.cif
_cod_data_source_block jcb35
_cod_depositor_comments
;
The following automatic conversions were performed:

'_refine_ls_weighting_scheme' value 'calc w =
1/[\s^2^(Fo^2^)+(0.0590P)^2^+0.0456P] where P=(Fo^2^+2Fc^2^)/3' was
changed to 'calc'. New tag '_refine_ls_weighting_details' was
created. The value of the new tag was set to 'w =
1/[\s^2^(Fo^2^)+(0.0590P)^2^+0.0456P] where P=(Fo^2^+2Fc^2^)/3'.

Automatic conversion script
Id: cif_fix_values 3143 2015-03-26 13:38:13Z robertas 
;
_cod_original_sg_symbol_H-M 'P 21'
_cod_database_code 2007515
_cod_database_fobs_code 2007515

loop_
_symmetry_equiv_pos_as_xyz
'x, y, z'
'-x, y+1/2, -z'

loop_
_atom_site_label
_atom_site_fract_x
_atom_site_fract_y
_atom_site_fract_z
_atom_site_U_iso_or_equiv
_atom_site_adp_type
_atom_site_calc_flag
_atom_site_refinement_flags
_atom_site_occupancy
_atom_site_disorder_assembly
_atom_site_disorder_group
_atom_site_type_symbol
N1 .2791(4) -.0319(2) .2573(2) .0544(6) Uani d . 1 . . N
H1A .347(5) .022(3) .295(4) .071 Uiso d . 1 . . H
H1B .321(5) -.090(3) .300(4) .071 Uiso d . 1 . . H
N2 .0695(5) .0609(2) .0844(3) .0661(8) Uani d . 1 . . N
H2A .125(6) .124(4) .122(4) .086 Uiso d . 1 . . H
H2B -.027(6) .053(3) .006(5) .086 Uiso d . 1 . . H
C3 .1335(4) -.0269(2) .1419(3) .0473(7) Uani d . 1 . . C
C4 .0312(4) -.1254(2) .0742(3) .0491(7) Uani d . 1 . . C
O5 -.0985(3) -.09173(18) -.0541(2) .0650(7) Uani d . 1 . . O
H5A -.142(6) -.134(4) -.097(4) .085 Uiso d . 1 . . H
C6 -.0809(5) -.1686(3) .1642(4) .0602(8) Uani d . 1 . . C
H6A .009(5) -.196(3) .254(4) .078 Uiso d . 1 . . H
H6B -.129(5) -.219(3) .124(4) .078 Uiso d . 1 . . H
C7 -.2335(6) -.0981(4) .1809(5) .0859(12) Uani d . 1 . . C
H7A -.306(6) -.123(4) .236(5) .112 Uiso d . 1 . . H
H7B -.307(7) -.072(4) .084(5) .112 Uiso d . 1 . . H
H7C -.172(6) -.028(4) .241(5) .112 Uiso d . 1 . . H
C8 .17913(19) -.20147(6) .05415(16) .0534(7) Uani d G 1 . . C
C9 .2394(3) -.18572(7) -.05897(15) .0833(11) Uani d G 1 . . C
H9A .1895 -.1310 -.1190 .108 Uiso calc R 1 . . H
C10 .3741(3) -.25177(10) -.0823(2) .1141(17) Uani d G 1 . . C
H10A .4144 -.2412 -.1580 .148 Uiso calc R 1 . . H
C11 .4486(2) -.33357(10) .0075(2) .115(2) Uani d G 1 . . C
H11A .5387 -.3778 -.0081 .150 Uiso calc R 1 . . H
C12 .3884(3) -.34932(7) .1206(2) .0939(13) Uani d G 1 . . C
H12A .4382 -.4041 .1807 .122 Uiso calc R 1 . . H
C13 .2536(3) -.28327(5) .14393(18) .0670(9) Uani d G 1 . . C
H13A .2133 -.2938 .2196 .087 Uiso calc R 1 . . H
O21 .2471(2) .24259(6) .20896(9) .0554(5) Uani d G 1 . . O
O22 .38975(16) .15496(8) .40207(8) .0682(7) Uani d G 1 . . O
C23 .33679(13) .23687(7) .33520(9) .0427(6) Uani d G 1 . . C
C24 .38808(16) .33681(8) .41767(11) .0446(6) Uani d G 1 . . C
H24A .4600 .3811 .3746 .058 Uiso calc R 1 . . H
O25 .5095(2) .31218(10) .55419(11) .0658(6) Uani d R 1 . . O
H25A .5153 .2435 .5507 .086 Uiso d R 1 . . H
C26 .2147(2) .39513(16) .4223(2) .0482(7) Uani d G 1 . . C
C27 .0560(3) .3435(2) .4348(3) .0761(10) Uani d G 1 . . C
H27A .0545 .2715 .4371 .099 Uiso calc R 1 . . H
C28 -.1003(2) .3994(3) .4439(3) .1123(19) Uani d G 1 . . C
H28A -.2064 .3648 .4523 .146 Uiso calc R 1 . . H
C29 -.0979(4) .5069(3) .4405(3) .129(2) Uani d G 1 . . C
H29A -.2025 .5444 .4466 .168 Uiso calc R 1 . . H
C30 .0607(6) .55860(19) .4280(4) .156(3) Uani d G 1 . . C
H30A .0623 .6306 .4256 .203 Uiso calc R 1 . . H
C31 .2170(4) .50269(16) .4188(3) .0951(14) Uani d G 1 . . C
H31A .3231 .5372 .4105 .124 Uiso calc R 1 . . H

loop_
_atom_site_aniso_label
_atom_site_aniso_U_11
_atom_site_aniso_U_22
_atom_site_aniso_U_33
_atom_site_aniso_U_12
_atom_site_aniso_U_13
_atom_site_aniso_U_23
N1 .0651(14) .0336(14) .0453(13) -.0006(13) -.0073(11) -.0012(11)
N2 .0809(19) .0367(15) .0535(15) -.0013(14) -.0141(14) .0027(12)
C3 .0561(15) .0351(15) .0410(14) .0012(14) .0033(12) -.0027(12)
C4 .0552(14) .0383(16) .0399(13) -.0023(13) -.0026(12) -.0039(12)
O5 .0773(14) .0447(14) .0487(12) -.0011(12) -.0118(10) -.0020(10)
C6 .0619(19) .0472(19) .0659(19) -.0051(16) .0136(15) -.0032(16)
C7 .079(2) .087(3) .094(3) .005(2) .031(2) -.010(3)
C8 .0516(15) .0465(17) .0504(15) -.0079(14) .0012(12) -.0131(13)
C9 .082(2) .090(3) .083(2) -.008(2) .0345(19) -.010(2)
C10 .095(3) .123(4) .146(4) -.012(4) .070(3) -.038(4)
C11 .067(2) .102(4) .175(5) -.004(3) .038(3) -.067(4)
C12 .072(2) .058(2) .125(3) .013(2) -.003(2) -.027(2)
C13 .0667(18) .047(2) .0697(19) .0113(16) -.0007(16) -.0123(16)
O21 .0708(11) .0417(12) .0427(9) .0038(11) .0042(9) -.0013(9)
O22 .0920(16) .0355(12) .0539(11) .0004(12) -.0069(10) -.0017(10)
C23 .0435(12) .0337(14) .0447(13) .0006(13) .0063(10) .0011(13)
C24 .0424(13) .0378(15) .0464(13) -.0085(12) .0052(11) .0003(12)
O25 .0673(12) .0503(13) .0544(11) -.0052(11) -.0138(10) -.0085(10)
C26 .0538(15) .0460(16) .0403(13) .0007(14) .0098(11) -.0028(12)
C27 .062(2) .080(3) .089(2) .002(2) .0290(18) .002(2)
C28 .064(2) .181(6) .098(3) .019(3) .035(2) .002(4)
C29 .149(5) .149(6) .113(4) .087(5) .073(4) .023(4)
C30 .225(7) .090(4) .207(7) .080(5) .144(6) .030(4)
C31 .133(4) .047(2) .131(4) .015(2) .078(3) .000(2)

loop_
_atom_type_symbol
_atom_type_description
_atom_type_scat_dispersion_real
_atom_type_scat_dispersion_imag
_atom_type_scat_source
C C 0.0033 0.0016 'International Tables Vol C Tables 4.2.6.8 and 6.1.1.4'
H H 0.0000 0.0000 'International Tables Vol C Tables 4.2.6.8 and 6.1.1.4'
N N 0.0061 0.0033 'International Tables Vol C Tables 4.2.6.8 and 6.1.1.4'
O O 0.0106 0.0060 'International Tables Vol C Tables 4.2.6.8 and 6.1.1.4'

loop_
_geom_angle_atom_site_label_1
_geom_angle_atom_site_label_2
_geom_angle_atom_site_label_3
_geom_angle
_geom_angle_publ_flag
N2 C3 N1 121.5(3) yes
N2 C3 C4 118.2(2) yes
N1 C3 C4 120.3(3) yes
O5 C4 C3 104.3(2) yes
O5 C4 C8 111.3(2) yes
C3 C4 C8 109.2(2) yes
O5 C4 C6 109.8(2) yes
C3 C4 C6 108.2(2) yes
C8 C4 C6 113.5(2) yes
C7 C6 C4 115.0(3) yes
C9 C8 C13 120.0 yes
C9 C8 C4 117.28(13) yes
C13 C8 C4 122.72(13) yes
C10 C9 C8 120.0 ?
C9 C10 C11 120.0 ?
C12 C11 C10 120.0 ?
C13 C12 C11 120.0 ?
C12 C13 C8 120.0 ?
O21 C23 O22 125.6 yes
O21 C23 C24 118.5 yes
O22 C23 C24 115.9 yes
O25 C24 C26 110.16(10) yes
O25 C24 C23 108.5 yes
C26 C24 C23 112.76(9) yes
C27 C26 C31 120.0 ?
C27 C26 C24 121.05(16) yes
C31 C26 C24 118.91(16) yes
C28 C27 C26 120.0 ?
C29 C28 C27 120.0 ?
C28 C29 C30 120.0 ?
C31 C30 C29 120.0 ?
C30 C31 C26 120.0 ?

loop_
_geom_bond_atom_site_label_1
_geom_bond_atom_site_label_2
_geom_bond_site_symmetry_2
_geom_bond_distance
_geom_bond_publ_flag
N1 C3 . 1.310(3) yes
N2 C3 . 1.293(4) yes
C3 C4 . 1.524(4) yes
C4 O5 . 1.415(3) yes
C4 C8 . 1.533(3) yes
C4 C6 . 1.536(5) yes
C6 C7 . 1.502(6) yes
C8 C9 . 1.3900 ?
C8 C13 . 1.3900 ?
C9 C10 . 1.3900 ?
C10 C11 . 1.3900 ?
C11 C12 . 1.3900 ?
C12 C13 . 1.3900 ?
O21 C23 . 1.2468 yes
O22 C23 . 1.2512 yes
C23 C24 . 1.5212 yes
C24 O25 . 1.4266 yes
C24 C26 . 1.4993(19) yes
C26 C27 . 1.3900 ?
C26 C31 . 1.3900 ?
C27 C28 . 1.3900 ?
C28 C29 . 1.3900 ?
C29 C30 . 1.3900 ?
C30 C31 . 1.3900 ?

loop_
_geom_hbond_atom_site_label_D
_geom_hbond_atom_site_label_H
_geom_hbond_atom_site_label_A
_geom_hbond_site_symmetry_A
_geom_hbond_distance_DH
_geom_hbond_distance_HA
_geom_hbond_distance_DA
_geom_hbond_angle_DHA
N1 H1A O22 . 0.87(4) 2.01(4) 2.810(3) 153(3)
N1 H1B O25 2_646 0.88(4) 2.04(4) 2.869(3) 159(3)
N2 H2A O21 . 0.94(5) 1.85(5) 2.784(3) 175(4)
N2 H2B O5 . 0.89(4) 1.98(4) 2.504(3) 116(4)
O5 H5A O21 2_545 0.71(4) 1.97(5) 2.675(3) 176(5)
O25 H25A O22 . 0.89 1.89 2.535(2) 128.3

loop_
_geom_torsion_atom_site_label_1
_geom_torsion_atom_site_label_2
_geom_torsion_atom_site_label_3
_geom_torsion_atom_site_label_4
_geom_torsion
_geom_torsion_publ_flag
O5 C4 C8 C9 34.2(2) yes
O22 C23 C24 C26 -115.15(11) yes
O22 C23 C24 O25 7.1(2) yes
C23 C24 C26 C27 38.69(16) yes
N2 C3 C4 C8 128.1(3) yes
C3 C4 C8 C9 -80.43(19) yes
N2 C3 C4 C6 -107.9(3) yes
C3 C4 C6 C7 61.2(3) yes
N2 C3 C4 O5 9.0(4) yes

loop_
_cod_related_entry_id
_cod_related_entry_database
_cod_related_entry_code
1 ChemSpider 30652205
